data_2022864
loop_
_publ_author_name
'Jurzick, Pascal L.'
'Krach, Georg'
'Br\"uning, Lukas'
'Schnick, Wolfgang'
'Bykov, Maxim'

_publ_section_title
;
 Synthesis and crystal structure of silicon pernitride SiN2 at
 140&#x2005;GPa
;
_journal_coeditor_code WM5694
_journal_issue 10
_journal_name_full 'Acta Crystallographica Section E Crystallographic Communications'
_journal_paper_doi 10.1107/S2056989023008058
_journal_volume 79
_journal_year 2023
_chemical_formula_iupac 'Si N2'
_chemical_formula_moiety 'N2 Si'
_chemical_formula_sum 'N2 Si'
_chemical_formula_weight 56.11
_chemical_name_systematic 'Silicon pernitride'
_space_group_crystal_system cubic
_space_group_IT_number 205
_space_group_name_Hall '-P 2ac 2ab 3'
_space_group_name_H-M_alt 'P a -3'
_atom_sites_solution_primary dual
_audit_creation_method
;
Olex2 1.5
(compiled 2023.03.06 svn.rbb2c1857 for OlexSys, GUI svn.r6748)
;
_cell_angle_alpha 90
_cell_angle_beta 90
_cell_angle_gamma 90
_cell_formula_units_Z 4
_cell_length_a 4.1205(5)
_cell_length_b 4.1205(5)
_cell_length_c 4.1205(5)
_cell_measurement_reflns_used 79
_cell_measurement_temperature 293
_cell_measurement_theta_max 16.4030
_cell_measurement_theta_min 3.4280
_cell_volume 69.960(15)
_computing_cell_refinement
;
CrysAlisPro (Rigaku OD, 2023)
;
_computing_data_collection
;
CrysAlisPro (Rigaku OD, 2023)
;
_computing_data_reduction
;
CrysAlisPro (Rigaku OD, 2023)
;
_computing_molecular_graphics
;
<i>VESTA</i> (Momma & Izumi, 2011)
;
_computing_publication_material
;
Olex2 (Dolomanov <i>et al.</i>,  2009)
;
_computing_structure_refinement
;
SHELXL (Sheldrick, 2015<i>b</i>)
;
_computing_structure_solution
;
<i>SHELXT</i> (Sheldrick, 2015<i>a</i>)
;
_diffrn_ambient_temperature 293
_diffrn_detector_area_resol_mean 5.0
_diffrn_measured_fraction_theta_full 0.955
_diffrn_measured_fraction_theta_max 0.732
_diffrn_measurement_device 'abstract diffractometer'
_diffrn_measurement_device_type 'customized \w-circle diffractometer'
_diffrn_measurement_method '\w scans'
_diffrn_radiation_monochromator synchrotron
_diffrn_radiation_probe x-ray
_diffrn_radiation_type synchrotron
_diffrn_radiation_wavelength 0.28457
_diffrn_reflns_av_R_equivalents 0.0490
_diffrn_reflns_av_unetI/netI 0.0531
_diffrn_reflns_limit_h_max 4
_diffrn_reflns_limit_h_min -4
_diffrn_reflns_limit_k_max 8
_diffrn_reflns_limit_k_min -7
_diffrn_reflns_limit_l_max 7
_diffrn_reflns_limit_l_min -8
_diffrn_reflns_number 269
_diffrn_reflns_theta_full 9.831
_diffrn_reflns_theta_max 18.450
_diffrn_reflns_theta_min 3.429
_diffrn_source synchrotron
_exptl_absorpt_coefficient_mu 0.214
_exptl_absorpt_correction_T_max 1.00000
_exptl_absorpt_correction_T_min 0.74987
_exptl_absorpt_correction_type multi-scan
_exptl_absorpt_process_details
;
(CrysAlisPro; Rigaku OD, 2023)
;
_exptl_crystal_colour colourless
_exptl_crystal_density_diffrn 5.327
_exptl_crystal_description irregular
_exptl_crystal_F_000 112
_exptl_crystal_size_max 0.001
_exptl_crystal_size_mid 0.001
_exptl_crystal_size_min 0.001
_refine_diff_density_max 1.079
_refine_diff_density_min -1.146
_refine_ls_extinction_method none
_refine_ls_goodness_of_fit_ref 1.072
_refine_ls_hydrogen_treatment undef
_refine_ls_matrix_type full
_refine_ls_number_parameters 6
_refine_ls_number_reflns 101
_refine_ls_number_restraints 0
_refine_ls_restrained_S_all 1.072
_refine_ls_R_factor_all 0.1285
_refine_ls_R_factor_gt 0.0706
_refine_ls_shift/su_max 0.000
_refine_ls_shift/su_mean 0.000
_refine_ls_structure_factor_coef Fsqd
_refine_ls_weighting_details 'w=1/[\s^2^(Fo^2^)+(0.1090P)^2^] where P=(Fo^2^+2Fc^2^)/3'
_refine_ls_weighting_scheme calc
_refine_ls_wR_factor_gt 0.1601
_refine_ls_wR_factor_ref 0.1907
_reflns_number_gt 60
_reflns_number_total 101
_reflns_threshold_expression 'I > 2\s(I)'
_cod_data_source_file wm5694sup1.cif
_cod_data_source_block I
_cod_original_cell_volume 69.96(3)
_cod_database_code 2022864
_shelx_space_group_comment
;
The symmetry employed for this shelxl refinement is uniquely defined
by the following loop, which should always be used as a source of
symmetry information in preference to the above space-group names.
They are only intended as comments.
;
_shelx_estimated_absorpt_t_min 1.000
_shelx_estimated_absorpt_t_max 1.000

loop_
_space_group_symop_operation_xyz
'x, y, z'
'-x+1/2, -y, z+1/2'
'-x, y+1/2, -z+1/2'
'x+1/2, -y+1/2, -z'
'z, x, y'
'z+1/2, -x+1/2, -y'
'-z+1/2, -x, y+1/2'
'-z, x+1/2, -y+1/2'
'y, z, x'
'-y, z+1/2, -x+1/2'
'y+1/2, -z+1/2, -x'
'-y+1/2, -z, x+1/2'
'-x, -y, -z'
'x-1/2, y, -z-1/2'
'x, -y-1/2, z-1/2'
'-x-1/2, y-1/2, z'
'-z, -x, -y'
'-z-1/2, x-1/2, y'
'z-1/2, x, -y-1/2'
'z, -x-1/2, y-1/2'
'-y, -z, -x'
'y, -z-1/2, x-1/2'
'-y-1/2, z-1/2, x'
'y-1/2, z, -x-1/2'

loop_
_atom_site_type_symbol
_atom_site_label
_atom_site_fract_x
_atom_site_fract_y
_atom_site_fract_z
_atom_site_U_iso_or_equiv
_atom_site_adp_type
_atom_site_calc_flag
_atom_site_occupancy
_atom_site_disorder_assembly
_atom_site_disorder_group
Si Si1 0.5000 0.5000 0.5000 0.0084(5) Uani d 1 . .
N N1 0.5982(5) 0.4018(5) 0.9018(5) 0.0076(6) Uani d 1 . .

loop_
_atom_site_aniso_label
_atom_site_aniso_U_11
_atom_site_aniso_U_22
_atom_site_aniso_U_33
_atom_site_aniso_U_12
_atom_site_aniso_U_13
_atom_site_aniso_U_23
Si1 0.0084(5) 0.0084(5) 0.0084(5) -0.0005(3) -0.0005(3) -0.0005(3)
N1 0.0076(6) 0.0076(6) 0.0076(6) 0.0012(8) 0.0012(8) -0.0012(8)

loop_
_atom_type_symbol
_atom_type_description
_atom_type_scat_dispersion_real
_atom_type_scat_dispersion_imag
_atom_type_scat_source
N N -0.0013 0.0004 'International Tables Vol C Tables 4.2.6.8 and 6.1.1.4'
Si Si 0.0075 0.0103 'International Tables Vol C Tables 4.2.6.8 and 6.1.1.4'

loop_
_geom_angle_atom_site_label_1
_geom_angle_atom_site_label_2
_geom_angle_atom_site_label_3
_geom_angle_site_symmetry_1
_geom_angle_site_symmetry_3
_geom_angle
_geom_angle_publ_flag
N1 Si1 N1 . 15_565 86.94(4) ?
N1 Si1 N1 13_666 14_557 93.06(4) ?
N1 Si1 N1 2_664 3_656 93.06(4) ?
N1 Si1 N1 . 13_666 180.0 ?
N1 Si1 N1 15_565 3_656 180.00(14) ?
N1 Si1 N1 15_565 13_666 93.06(4) ?
N1 Si1 N1 15_565 14_557 93.06(4) ?
N1 Si1 N1 . 2_664 93.06(4) ?
N1 Si1 N1 2_664 14_557 180.0 ?
N1 Si1 N1 15_565 2_664 86.94(4) ?
N1 Si1 N1 13_666 3_656 86.94(4) ?
N1 Si1 N1 13_666 2_664 86.94(4) ?
N1 Si1 N1 14_557 3_656 86.94(4) ?
N1 Si1 N1 . 14_557 86.94(4) ?
N1 Si1 N1 . 3_656 93.06(4) ?
Si1 N1 Si1 . 3_646 112.54(10) ?
Si1 N1 Si1 2_665 3_646 112.54(10) ?
Si1 N1 Si1 2_665 . 112.54(10) ?
N1 N1 Si1 13_667 3_646 106.20(12) ?
N1 N1 Si1 13_667 2_665 106.20(12) ?
N1 N1 Si1 13_667 . 106.20(12) ?

loop_
_geom_bond_atom_site_label_1
_geom_bond_atom_site_label_2
_geom_bond_site_symmetry_2
_geom_bond_distance
_geom_bond_publ_flag
Si1 N1 . 1.7517(11) ?
Si1 N1 3_656 1.7517(11) ?
Si1 N1 2_664 1.7517(11) ?
Si1 N1 15_565 1.7517(11) ?
Si1 N1 13_666 1.7517(11) ?
Si1 N1 14_557 1.7517(11) ?
N1 Si1 3_646 1.7517(11) ?
N1 Si1 2_665 1.7517(11) ?
N1 N1 13_667 1.402(8) ?

loop_
_geom_torsion_atom_site_label_1
_geom_torsion_atom_site_label_2
_geom_torsion_atom_site_label_3
_geom_torsion_atom_site_label_4
_geom_torsion_site_symmetry_1
_geom_torsion_site_symmetry_2
_geom_torsion_site_symmetry_3
_geom_torsion_site_symmetry_4
_geom_torsion
_geom_torsion_publ_flag
N1 Si1 N1 Si1 15_565 . . 2_665 94.59(6) ?
N1 Si1 N1 Si1 15_565 . . 3_646 -33.8(3) ?
N1 Si1 N1 Si1 14_557 . . 3_646 59.4(2) ?
N1 Si1 N1 Si1 3_656 . . 3_646 146.2(3) ?
N1 Si1 N1 Si1 2_664 . . 3_646 -120.6(2) ?
N1 Si1 N1 Si1 14_557 . . 2_665 -172.18(11) ?
N1 Si1 N1 Si1 3_656 . . 2_665 -85.41(6) ?
N1 Si1 N1 Si1 2_664 . . 2_665 7.82(11) ?
N1 Si1 N1 N1 15_565 . . 13_667 -149.62(10) ?
N1 Si1 N1 N1 14_557 . . 13_667 -56.39(6) ?
N1 Si1 N1 N1 3_656 . . 13_667 30.38(10) ?
N1 Si1 N1 N1 2_664 . . 13_667 123.61(6) ?

_cod_database_fobs_code 2022864
